data_7720949
loop_
_publ_author_name
'Wenger, John S.'
'Rowe, William J.'
'Mehta, Meera'

_publ_section_title
;
 Activation of N<sub>2</sub>O, CO<sub>2</sub>, and CO at a sterically
 protected phosphorus center.
;
_journal_issue 20
_journal_name_full 'Dalton transactions (Cambridge, England : 2003)'
_journal_page_first 7884
_journal_page_last 7890
_journal_paper_doi 10.1039/d6dt00986g
_journal_volume 55
_journal_year 2026
_chemical_formula_moiety 'C73 H89 O P'
_chemical_formula_sum 'C73 H89 O P'
_chemical_formula_weight 1013.41
_space_group_crystal_system triclinic
_space_group_IT_number 2
_space_group_name_Hall '-P 1'
_space_group_name_H-M_alt 'P -1'
_atom_sites_solution_hydrogens geom
_atom_sites_solution_primary dual
_audit_creation_date 2026-04-20
_audit_creation_method
;
Olex2 1.5
(compiled 2025.07.13 svn.rb7424aed for OlexSys, GUI svn.r7314)
;
_audit_update_record
;
2026-04-20 deposited with the CCDC.	2026-04-29 downloaded from the CCDC.
;
_cell_angle_alpha 102.078(2)
_cell_angle_beta 91.454(2)
_cell_angle_gamma 100.540(2)
_cell_formula_units_Z 2
_cell_length_a 13.7547(3)
_cell_length_b 15.4460(3)
_cell_length_c 17.9250(4)
_cell_measurement_reflns_used 21149
_cell_measurement_temperature 149.97(16)
_cell_measurement_theta_max 76.0450
_cell_measurement_theta_min 3.9510
_cell_volume 3653.09(14)
_computing_cell_refinement 'CrysAlisPro 1.171.43.92a (Rigaku OD, 2023)'
_computing_data_collection 'CrysAlisPro system (CCD 43.143a 64-bit (release 25-10-2024))'
_computing_data_reduction 'CrysAlisPro 1.171.43.92a (Rigaku OD, 2023)'
_computing_molecular_graphics 'Olex2 1.5 (Dolomanov et al., 2009)'
_computing_publication_material 'Olex2 1.5 (Dolomanov et al., 2009)'
_computing_structure_refinement 'SHELXL 2018/3 (Sheldrick, 2015)'
_computing_structure_solution 'SHELXT 2018/2 (Sheldrick, 2018)'
_diffrn_ambient_environment N~2~
_diffrn_ambient_temperature 149.97(16)
_diffrn_detector 'CCD plate'
_diffrn_detector_area_resol_mean 10.5035
_diffrn_detector_type Atlas
_diffrn_measured_fraction_theta_full 0.997
_diffrn_measured_fraction_theta_max 0.997
_diffrn_measurement_details
;
List of Runs (angles in degrees, time in seconds):

  # Type    Start    End  Width  t~exp~   \w     \q     \k     \f   Frames
#--------------------------------------------------------------------------
  1  \w     -2.00  25.00   1.00    2.06    --  -41.65  19.00-120.00   27
  2  \w      2.00  35.00   1.00    2.06    --  -41.65  19.00 120.00   33
  3  \w     -5.00  36.00   1.00    2.06    --  -41.65  19.00-150.00   41
  4  \w    -21.00  25.00   1.00    2.06    --  -41.65  37.00 -90.00   46
  5  \w    -83.00 -14.00   1.00    2.06    --  -41.65 125.00 120.00   69
  6  \w    -11.00  24.00   1.00    2.06    --  -41.65  37.00   0.00   35
  7  \w     -4.00  35.00   1.00    2.06    --  -41.65  19.00 -30.00   39
  8  \w    -83.00 -15.00   1.00    2.06    --  -41.65 -57.00  30.00   68
  9  \w     33.00  95.00   1.00    2.06    --   41.65-125.00 -30.00   62
 10  \w     41.00  72.00   1.00    8.22    --  111.00 -45.00 -30.00   31
 11  \w    110.00 157.00   1.00    8.22    --  111.00  77.00 -90.00   47
 12  \w     79.00 112.00   1.00    8.22    --  111.00-125.00  30.00   33
 13  \w     54.00  81.00   1.00    8.22    --  111.00 -61.00   0.00   27
 14  \w     65.00 106.00   1.00    8.22    --  111.00 -94.00-180.00   41
 15  \w     42.00  90.00   1.00    8.22    --  111.00-125.00 150.00   48
 16  \w     64.00  91.00   1.00    8.22    --  111.00 -61.00 -90.00   27
 17  \w     97.00 130.00   1.00    8.22    --  111.00 125.00 -30.00   33
 18  \w     74.00 107.00   1.00    8.22    --  111.00 -94.00-150.00   33
 19  \w     40.00  71.00   1.00    8.22    --  111.00 -45.00-120.00   31
 20  \w     41.00  72.00   1.00    8.22    --  111.00 -45.00  30.00   31
 21  \w     58.00 106.00   1.00    8.22    --  111.00 -94.00  30.00   48
 22  \w     88.00 160.00   1.00    8.22    --  111.00  30.00 120.00   72
 23  \w     46.00 105.00   1.00    8.22    --  111.00 -94.00 150.00   59
 24  \w     88.00 178.00   1.00    8.22    --  111.00  45.00 150.00   90
 25  \w    111.00 177.00   1.00    8.22    --  111.00  77.00 -30.00   66
 26  \w     57.00 107.00   1.00    8.22    --  111.00 -94.00 -60.00   50
 27  \w    103.00 168.00   1.00    8.22    --  111.00  61.00  30.00   65
 28  \w     61.00 107.00   1.00    8.22    --  111.00 -94.00  90.00   46
 29  \w     31.00  75.00   1.00    8.22    --  111.00 -94.00   0.00   44
 30  \w     78.00 103.00   1.00    8.22    --  111.00 -94.00   0.00   25
 31  \w     81.00 106.00   1.00    8.22    --  111.00 -94.00  60.00   25
 32  \w     41.00  66.00   1.00    8.22    --  111.00 -45.00 -90.00   25
 33  \w    113.00 140.00   1.00    8.22    --  111.00  77.00  60.00   27
 34  \w     30.00  88.00   1.00    8.22    --  111.00 -94.00-120.00   58
 35  \w    150.00 175.00   1.00    8.22    --  111.00  77.00 -60.00   25
 36  \w     41.00  66.00   1.00    8.22    --  111.00 -61.00 -60.00   25
 37  \w     58.00 107.00   1.00    8.22    --  111.00 -94.00 -90.00   49
 38  \w    112.00 139.00   1.00    8.22    --  111.00  77.00 -60.00   27
 39  \w     60.00  91.00   1.00    8.22    --  111.00 -61.00  30.00   31
 40  \w     50.00  75.00   1.00    8.22    --  111.00 -61.00 120.00   25
 41  \w     50.00  91.00   1.00    8.22    --  111.00 -61.00 150.00   41
 42  \w     91.00 146.00   1.00    8.22    --  111.00  45.00 -90.00   55
 43  \w    102.00 170.00   1.00    8.22    --  111.00  45.00  60.00   68
 44  \w      2.00  28.00   1.00    2.06    --   38.00  90.00 110.46   26
 45  \w    -65.00 -20.00   1.00    2.06    --  -41.65 -37.00  30.00   45
 46  \w   -115.00 -19.00   1.00    2.06    --  -41.65 -37.00-180.00   96
 47  \w    -58.00 -17.00   1.00    2.06    --  -41.65 -57.00 -90.00   41
 48  \w     27.00  78.00   1.00    2.06    --   41.65-125.00  90.00   51
 49  \w     14.00  42.00   1.00    2.06    --   46.00  81.00  43.70   28
 50  \w     15.00  42.00   1.00    2.06    --   46.00  81.00  87.84   27
 51  \w     13.00  38.00   1.00    2.06    --   46.00  82.00-177.31   25
 52  \w     14.00  39.00   1.00    2.06    --   46.00  81.00-106.34   25
 53  \w     14.00  39.00   1.00    2.06    --   46.00  79.00 -40.90   25
 54  \w     33.00  61.00   1.00    2.06    --   62.00  69.00-154.41   28
 55  \w    105.00 132.00   1.00    2.06    --   62.00  69.00-154.41   27
 56  \w     37.00  62.00   1.00    2.06    --   66.00  71.00  10.80   25
 57  \w     36.00  83.00   1.00    2.06    --   66.00  71.00 166.82   47
 58  \w     36.00  64.00   1.00    2.06    --   66.00  71.00 -21.39   28
 59  \w     41.00  68.00   1.00    2.06    --   70.00  70.00  28.45   27
 60  \w     41.00  79.00   1.00    2.06    --   70.00  69.00 -48.85   38
 61  \w    110.00 138.00   1.00    2.06    --   70.00  69.00-127.87   28
 62  \w     40.00  74.00   1.00    2.06    --   70.00  70.00  66.89   34
 63  \w     99.00 142.00   1.00    2.06    --   70.00  70.00 -88.76   43
 64  \w    104.00 137.00   1.00    2.06    --   70.00  70.00  66.89   33
 65  \w     40.00  67.00   1.00    2.06    --   70.00  70.00 -88.76   27
 66  \w     41.00  67.00   1.00    2.06    --   70.00  69.00-127.87   26
 67  \w     40.00  84.00   1.00    2.06    --   70.00  70.00 111.72   44
 68  \w     89.00 138.00   1.00    8.22    --  111.00  45.00-150.00   49
 69  \w    147.00 174.00   1.00    8.22    --  111.00  61.00  90.00   27
 70  \w     83.00 121.00   1.00    8.22    --  111.00  61.00  90.00   38
 71  \w    111.00 152.00   1.00    8.22    --  111.00  61.00 -30.00   41
 72  \w     83.00 109.00   1.00    8.22    --  111.00  61.00 -90.00   26
 73  \w    140.00 177.00   1.00    8.22    --  111.00  61.00 -90.00   37
 74  \w     90.00 117.00   1.00    8.22    --  111.00  45.00  90.00   27
 75  \w     83.00 109.00   1.00    8.22    --  111.00  61.00 -30.00   26
 76  \w    151.00 178.00   1.00    8.22    --  111.00  61.00  30.00   27
 77  \w    149.00 177.00   1.00    8.22    --  111.00  45.00 -60.00   28
 78  \w     87.00 114.00   1.00    8.22    --  111.00  45.00 -60.00   27
 79  \w     84.00 109.00   1.00    8.22    --  111.00  61.00  30.00   25
 80  \w    126.00 178.00   1.00    8.22    --  111.00  61.00-180.00   52
 81  \w     83.00 109.00   1.00    8.22    --  111.00  61.00-150.00   26
 82  \w     83.00 118.00   1.00    8.22    --  111.00  61.00-180.00   35
 83  \w     41.00  70.00   1.00    8.22    --  111.00 -45.00-150.00   29
 84  \w    143.00 170.00   1.00    8.22    --  111.00  61.00-120.00   27
 85  \w    130.00 177.00   1.00    8.22    --  111.00  61.00-150.00   47
 86  \w    124.00 156.00   1.00    8.22    --  111.00  45.00-120.00   32
 87  \w     83.00 110.00   1.00    8.22    --  111.00  61.00-120.00   27
 88  \w    145.00 163.00   1.00    8.22    --  111.00  61.00 150.00   18
;
_diffrn_measurement_device 'four-circle diffractometer'
_diffrn_measurement_device_type 'SuperNova, Dual, Cu at home/near, Atlas'
_diffrn_measurement_method '\w scans'
_diffrn_orient_matrix_type 'CrysAlisPro convention (1999,Acta A55,543-557)'
_diffrn_orient_matrix_UB_11 -0.0605295000
_diffrn_orient_matrix_UB_12 0.0757978000
_diffrn_orient_matrix_UB_13 0.0155284000
_diffrn_orient_matrix_UB_21 0.0485184000
_diffrn_orient_matrix_UB_22 0.0392634000
_diffrn_orient_matrix_UB_23 -0.0653304000
_diffrn_orient_matrix_UB_31 -0.0837745000
_diffrn_orient_matrix_UB_32 -0.0593047000
_diffrn_orient_matrix_UB_33 -0.0570049000
_diffrn_radiation_monochromator mirror
_diffrn_radiation_probe x-ray
_diffrn_radiation_type 'Cu K\a'
_diffrn_radiation_wavelength 1.54184
_diffrn_reflns_av_R_equivalents 0.0587
_diffrn_reflns_av_unetI/netI 0.0468
_diffrn_reflns_Laue_measured_fraction_full 0.997
_diffrn_reflns_Laue_measured_fraction_max 0.997
_diffrn_reflns_limit_h_max 16
_diffrn_reflns_limit_h_min -16
_diffrn_reflns_limit_k_max 18
_diffrn_reflns_limit_k_min -18
_diffrn_reflns_limit_l_max 21
_diffrn_reflns_limit_l_min -21
_diffrn_reflns_number 57966
_diffrn_reflns_point_group_measured_fraction_full 0.997
_diffrn_reflns_point_group_measured_fraction_max 0.997
_diffrn_reflns_theta_full 67.074
_diffrn_reflns_theta_max 67.074
_diffrn_reflns_theta_min 3.983
_diffrn_source 'micro-focus sealed X-ray tube'
_diffrn_source_type 'SuperNova (Cu) X-ray Source'
_exptl_absorpt_coefficient_mu 0.592
_exptl_absorpt_correction_T_max 0.92775
_exptl_absorpt_correction_T_min 0.92775
_exptl_absorpt_correction_type sphere
_exptl_absorpt_process_details
;
CrysAlisPro 1.171.43.92a (Rigaku Oxford Diffraction, 2023)
Spherical absorption correction
using equivalent radius and absorption coefficient.
Empirical absorption correction using spherical harmonics,
implemented in SCALE3 ABSPACK scaling algorithm.
;
_exptl_crystal_density_diffrn 0.921
_exptl_crystal_description sphere
_exptl_crystal_F_000 1100
_exptl_crystal_size_max 0.24
_exptl_crystal_size_mid 0.15
_exptl_crystal_size_min 0.13
_exptl_crystal_size_rad 0.082
_refine_diff_density_max 0.991
_refine_diff_density_min -0.464
_refine_diff_density_rms 0.072
_refine_ls_extinction_method none
_refine_ls_goodness_of_fit_ref 1.021
_refine_ls_hydrogen_treatment constr
_refine_ls_matrix_type full
_refine_ls_number_parameters 779
_refine_ls_number_reflns 13020
_refine_ls_number_restraints 390
_refine_ls_restrained_S_all 1.023
_refine_ls_R_factor_all 0.0996
_refine_ls_R_factor_gt 0.0847
_refine_ls_shift/su_max 0.000
_refine_ls_shift/su_mean 0.000
_refine_ls_structure_factor_coef Fsqd
_refine_ls_weighting_details 'w=1/[\s^2^(Fo^2^)+(0.1445P)^2^+1.9653P] where P=(Fo^2^+2Fc^2^)/3'
_refine_ls_weighting_scheme calc
_refine_ls_wR_factor_gt 0.2353
_refine_ls_wR_factor_ref 0.2551
_reflns_Friedel_coverage 0.000
_reflns_number_gt 10112
_reflns_number_total 13020
_reflns_threshold_expression 'I > 2\s(I)'
_cod_data_source_file d6dt00986g2.cif
_cod_data_source_block compound_8
_cod_depositor_comments 'Adding full bibliography for 7720946--7720950.cif.'
_cod_database_code 7720949
_shelx_shelxl_version_number 2018/3
_chemical_oxdiff_formula 'C73 O1 H89 P1'
_shelx_space_group_comment
;
The symmetry employed for this shelxl refinement is uniquely defined
by the following loop, which should always be used as a source of
symmetry information in preference to the above space-group names.
They are only intended as comments.
;
_cell_oxdiff_angle_alpha 102.0785(19)
_cell_oxdiff_angle_beta 91.4542(17)
_cell_oxdiff_angle_gamma 100.5402(18)
_cell_oxdiff_length_a 13.7547(3)
_cell_oxdiff_length_b 15.4460(3)
_cell_oxdiff_length_c 17.9250(4)
_cell_oxdiff_measurement_reflns_used 21149
_cell_oxdiff_volume 3653.08(14)
_shelx_estimated_absorpt_t_max 0.927
_shelx_estimated_absorpt_t_min 0.871
_olex2_refinement_description
;
1. Fixed Uiso
 At 1.2 times of:
  All C(H) groups, All C(H,H) groups
 At 1.5 times of:
  All C(H,H,H) groups
2. Restrained distances
 P1A-C1 \\sim P1B-C1
 with sigma of 0.02
 P1A-C73A \\sim P1B-C73B
 with sigma of 0.02
 O1A-C73A \\sim O1B-C73B
 with sigma of 0.02
 P1A-O1A \\sim P1B-O1B
 with sigma of 0.04
 C1-C73A \\sim C1-C73B
 with sigma of 0.04
 C61-C69 \\sim C61-C69A
 with sigma of 0.02
 C61-C60 \\sim C61-C60A
 with sigma of 0.02
 C61-C70 \\sim C61-C70A
 with sigma of 0.02
 C59-C60 \\sim C59-C60A
 with sigma of 0.02
 C58-C59 \\sim C58-C59A
 with sigma of 0.02
 C58-C71 \\sim C58-C71A
 with sigma of 0.02
 C58-C72 \\sim C58-C72A
 with sigma of 0.02
 C59-C60 \\sim C59A-C60
 with sigma of 0.02
 C59-C60A \\sim C59A-C60A
 with sigma of 0.02
3. Uiso/Uaniso restraints and constraints
P1A \\sim P1B \\sim O1A \\sim O1B \\sim C73A \\sim C73B: within 2A with sigma
of 0.04 and sigma for terminal atoms of 0.08 within 2A
C70 \\sim C61 \\sim C69A \\sim C69 \\sim C70A \\sim C60 \\sim C60A \\sim C59A
\\sim C59 \\sim C58 \\sim C72A \\sim C72 \\sim C71A \\sim C71: within 2A with
sigma of 0.02 and sigma for terminal atoms of 0.04 within 2A
C39 \\sim C40 \\sim C23 \\sim C22 \\sim C21 \\sim C20 \\sim C37 \\sim C38:
within 2A with sigma of 0.04 and sigma for terminal atoms of 0.08 within 2A
4. Rigid body (RIGU) restrains
 P1A, P1B, O1A, O1B, C73A, C73B
 with sigma for 1-2 distances of 0.004 and sigma for 1-3 distances of 0.004
 C70, C61, C69A, C69, C70A, C60, C60A, C59A, C59, C58, C72A, C72, C71A, C71
 with sigma for 1-2 distances of 0.002 and sigma for 1-3 distances of 0.002
 C39, C40, C23, C22, C21, C20, C37, C38
 with sigma for 1-2 distances of 0.004 and sigma for 1-3 distances of 0.004
5. Others
 Sof(P1B)=Sof(O1B)=Sof(C73B)=1-FVAR(1)
 Sof(P1A)=Sof(O1A)=Sof(C73A)=FVAR(1)
 Sof(C59A)=Sof(H59C)=Sof(H59D)=Sof(C60A)=Sof(H60C)=Sof(H60D)=Sof(C69A)=
 Sof(H69D)=Sof(H69E)=Sof(H69F)=Sof(C70A)=Sof(H70D)=Sof(H70E)=Sof(H70F)=
 Sof(C71A)=Sof(H71D)=Sof(H71E)=Sof(H71F)=Sof(C72A)=Sof(H72D)=Sof(H72E)=
 Sof(H72F)=1-FVAR(2)
 Sof(C59)=Sof(H59A)=Sof(H59B)=Sof(C60)=Sof(H60A)=Sof(H60B)=Sof(C69)=Sof(H69A)=
 Sof(H69B)=Sof(H69C)=Sof(C70)=Sof(H70A)=Sof(H70B)=Sof(H70C)=Sof(C71)=Sof(H71A)=
 Sof(H71B)=Sof(H71C)=Sof(C72)=Sof(H72A)=Sof(H72B)=Sof(H72C)=FVAR(2)
6.a Secondary CH2 refined with riding coordinates:
 C4(H4A,H4B), C10(H10A,H10B), C31(H31A,H31B), C32(H32A,H32B), C49(H49A,H49B),
 C50(H50A,H50B), C59(H59A,H59B), C59A(H59C,H59D), C60(H60A,H60B), C60A(H60C,
 H60D), C22(H22A,H22B), C21(H21A,H21B)
6.b Me refined with riding coordinates:
 C40(H40A,H40B,H40C), C39(H39A,H39B,H39C), C37(H37A,H37B,H37C), C38(H38A,H38B,
 H38C)
6.c Aromatic/amide H refined with riding coordinates:
 C7(H7), C18(H18), C25(H25), C28(H28), C35(H35), C46(H46), C53(H53), C56(H56),
 C63(H63)
6.d Idealised Me refined as rotating group:
 C13(H13A,H13B,H13C), C14(H14A,H14B,H14C), C15(H15A,H15B,H15C), C16(H16A,H16B,
 H16C), C41(H41A,H41B,H41C), C42(H42A,H42B,H42C), C43(H43A,H43B,H43C), C44(H44A,
 H44B,H44C), C65(H65A,H65B,H65C), C66(H66A,H66B,H66C), C67(H67A,H67B,H67C),
 C68(H68A,H68B,H68C), C69(H69A,H69B,H69C), C69A(H69D,H69E,H69F), C70(H70A,H70B,
 H70C), C70A(H70D,H70E,H70F), C71(H71A,H71B,H71C), C71A(H71D,H71E,H71F),
 C72(H72A,H72B,H72C), C72A(H72D,H72E,H72F)
;
_olex2_submission_special_instructions 'No special instructions were received'
_oxdiff_exptl_absorpt_empirical_details
;
Empirical correction (ABSPACK) includes:
- Absorption correction using spherical harmonics
- Frame scaling
- Detector area scaling
;
_oxdiff_exptl_absorpt_empirical_full_max 1.246
_oxdiff_exptl_absorpt_empirical_full_min 0.691

loop_
_space_group_symop_operation_xyz
'x, y, z'
'-x, -y, -z'

loop_
_atom_site_label
_atom_site_type_symbol
_atom_site_fract_x
_atom_site_fract_y
_atom_site_fract_z
_atom_site_U_iso_or_equiv
_atom_site_adp_type
_atom_site_occupancy
_atom_site_site_symmetry_order
_atom_site_calc_flag
_atom_site_refinement_flags_posn
_atom_site_refinement_flags_adp
_atom_site_refinement_flags_occupancy
_atom_site_disorder_assembly
_atom_site_disorder_group
P1A P 0.38118(16) 0.68123(11) 0.68782(12) 0.0446(4) Uani 0.748(5) 1 d D U P A 1
P1B P 0.3797(4) 0.6419(5) 0.6840(3) 0.0549(18) Uani 0.252(5) 1 d D U P A 2
O1A O 0.4225(2) 0.5039(2) 0.66486(18) 0.0642(9) Uani 0.748(5) 1 d D U P A 1
O1B O 0.4318(9) 0.8217(7) 0.6716(7) 0.084(4) Uani 0.252(5) 1 d D U P A 2
C1 C 0.26348(16) 0.65357(15) 0.73435(12) 0.0305(5) Uani 1 1 d D . . . .
C2 C 0.17267(17) 0.62741(15) 0.69127(13) 0.0327(5) Uani 1 1 d . . . . .
C3 C 0.15456(18) 0.60577(16) 0.60416(13) 0.0357(5) Uani 1 1 d . . . . .
C4 C 0.04049(18) 0.60030(18) 0.59455(14) 0.0405(6) Uani 1 1 d . . . . .
H4A H 0.026925 0.655894 0.580640 0.049 Uiso 1 1 calc R U . . .
H4B H 0.010977 0.548261 0.553010 0.049 Uiso 1 1 calc R U . . .
C5 C -0.00606(18) 0.58948(19) 0.66992(14) 0.0417(6) Uani 1 1 d . . . . .
C6 C 0.08380(17) 0.61642(18) 0.72680(14) 0.0378(5) Uani 1 1 d . . . . .
C7 C 0.08298(18) 0.62950(19) 0.80566(14) 0.0417(6) Uani 1 1 d . . . . .
H7 H 0.022205 0.621238 0.829661 0.050 Uiso 1 1 calc R U . . .
C8 C 0.17306(18) 0.65497(16) 0.84894(13) 0.0347(5) Uani 1 1 d . . . . .
C9 C 0.18666(19) 0.6731(2) 0.93573(14) 0.0418(6) Uani 1 1 d . . . . .
C10 C 0.29919(19) 0.7059(2) 0.95102(14) 0.0449(6) Uani 1 1 d . . . . .
H10A H 0.325971 0.669208 0.982751 0.054 Uiso 1 1 calc R U . . .
H10B H 0.313415 0.769553 0.979419 0.054 Uiso 1 1 calc R U . . .
C11 C 0.35039(17) 0.69741(16) 0.87340(13) 0.0336(5) Uani 1 1 d . . . . .
C12 C 0.26222(17) 0.66810(15) 0.81423(13) 0.0308(5) Uani 1 1 d . . . . .
C13 C 0.1509(3) 0.5865(3) 0.96333(19) 0.0765(12) Uani 1 1 d . . . . .
H13A H 0.079934 0.565219 0.949138 0.115 Uiso 1 1 calc R U . . .
H13B H 0.162220 0.598389 1.019049 0.115 Uiso 1 1 calc R U . . .
H13C H 0.187514 0.540288 0.939556 0.115 Uiso 1 1 calc R U . . .
C14 C 0.1311(3) 0.7457(3) 0.97297(19) 0.0813(13) Uani 1 1 d . . . . .
H14A H 0.155360 0.801441 0.955661 0.122 Uiso 1 1 calc R U . . .
H14B H 0.142119 0.756957 1.028680 0.122 Uiso 1 1 calc R U . . .
H14C H 0.060088 0.725545 0.958554 0.122 Uiso 1 1 calc R U . . .
C15 C -0.0581(2) 0.4911(2) 0.66710(19) 0.0573(8) Uani 1 1 d . . . . .
H15A H -0.112092 0.472963 0.626937 0.086 Uiso 1 1 calc R U . . .
H15B H -0.085122 0.486903 0.716569 0.086 Uiso 1 1 calc R U . . .
H15C H -0.010130 0.451165 0.656019 0.086 Uiso 1 1 calc R U . . .
C16 C -0.0801(2) 0.6505(2) 0.69005(17) 0.0558(8) Uani 1 1 d . . . . .
H16A H -0.048122 0.713024 0.691365 0.084 Uiso 1 1 calc R U . . .
H16B H -0.104205 0.645951 0.740325 0.084 Uiso 1 1 calc R U . . .
H16C H -0.136007 0.632208 0.651494 0.084 Uiso 1 1 calc R U . . .
C17 C 0.20890(19) 0.67475(17) 0.56143(14) 0.0393(5) Uani 1 1 d . . . . .
C18 C 0.2066(2) 0.76613(17) 0.57011(16) 0.0442(6) Uani 1 1 d . . . . .
H18 H 0.170227 0.794394 0.609226 0.053 Uiso 1 1 calc R U . . .
C19 C 0.2577(2) 0.81720(18) 0.52148(16) 0.0456(6) Uani 1 1 d . . . . .
C24 C 0.3099(2) 0.77367(17) 0.46366(15) 0.0420(6) Uani 1 1 d . . . . .
C25 C 0.31041(19) 0.68170(17) 0.45487(13) 0.0384(5) Uani 1 1 d . . . . .
H25 H 0.345091 0.652678 0.414920 0.046 Uiso 1 1 calc R U . . .
C26 C 0.26143(18) 0.63226(16) 0.50316(13) 0.0355(5) Uani 1 1 d . . . . .
C27 C 0.25219(17) 0.53719(17) 0.50700(12) 0.0337(5) Uani 1 1 d . . . . .
C28 C 0.29685(17) 0.46999(17) 0.46667(13) 0.0358(5) Uani 1 1 d . . . . .
H28 H 0.339906 0.482899 0.428145 0.043 Uiso 1 1 calc R U . . .
C29 C 0.27956(18) 0.38362(17) 0.48175(14) 0.0361(5) Uani 1 1 d . . . . .
C30 C 0.3406(2) 0.31581(18) 0.44233(16) 0.0433(6) Uani 1 1 d . . . . .
C31 C 0.2992(3) 0.2210(2) 0.4539(2) 0.0654(9) Uani 1 1 d . . . . .
H31A H 0.240948 0.193875 0.417418 0.078 Uiso 1 1 calc R U . . .
H31B H 0.350024 0.183252 0.441813 0.078 Uiso 1 1 calc R U . . .
C32 C 0.2690(3) 0.2191(2) 0.5330(2) 0.0692(10) Uani 1 1 d . . . . .
H32A H 0.327580 0.244751 0.569401 0.083 Uiso 1 1 calc R U . . .
H32B H 0.246189 0.155633 0.536649 0.083 Uiso 1 1 calc R U . . .
C33 C 0.1864(2) 0.27195(18) 0.55643(16) 0.0460(6) Uani 1 1 d . . . . .
C34 C 0.21446(18) 0.36563(17) 0.53910(14) 0.0378(5) Uani 1 1 d . . . . .
C35 C 0.17204(18) 0.43552(17) 0.58021(13) 0.0364(5) Uani 1 1 d . . . . .
H35 H 0.129568 0.423844 0.619397 0.044 Uiso 1 1 calc R U . . .
C36 C 0.19038(17) 0.52021(17) 0.56521(12) 0.0344(5) Uani 1 1 d . . . . .
C41 C 0.0876(3) 0.2254(2) 0.5141(2) 0.0713(10) Uani 1 1 d . . . . .
H41A H 0.093019 0.221490 0.459096 0.107 Uiso 1 1 calc R U . . .
H41B H 0.036608 0.260121 0.532017 0.107 Uiso 1 1 calc R U . . .
H41C H 0.069458 0.164547 0.523709 0.107 Uiso 1 1 calc R U . . .
C42 C 0.1755(3) 0.2760(3) 0.6414(2) 0.0751(10) Uani 1 1 d . . . . .
H42A H 0.173695 0.215898 0.651697 0.113 Uiso 1 1 calc R U . . .
H42B H 0.113921 0.296322 0.656135 0.113 Uiso 1 1 calc R U . . .
H42C H 0.231974 0.318394 0.670936 0.113 Uiso 1 1 calc R U . . .
C43 C 0.3429(2) 0.3120(2) 0.35547(16) 0.0511(7) Uani 1 1 d . . . . .
H43A H 0.274997 0.295988 0.332149 0.077 Uiso 1 1 calc R U . . .
H43B H 0.380587 0.266398 0.332137 0.077 Uiso 1 1 calc R U . . .
H43C H 0.374528 0.371055 0.347097 0.077 Uiso 1 1 calc R U . . .
C44 C 0.4477(2) 0.3473(2) 0.47799(18) 0.0534(7) Uani 1 1 d . . . . .
H44A H 0.476515 0.405022 0.465442 0.080 Uiso 1 1 calc R U . . .
H44B H 0.487337 0.302140 0.457558 0.080 Uiso 1 1 calc R U . . .
H44C H 0.447488 0.354906 0.533646 0.080 Uiso 1 1 calc R U . . .
C45 C 0.42309(17) 0.63268(16) 0.86543(13) 0.0330(5) Uani 1 1 d . . . . .
C46 C 0.40680(19) 0.54205(16) 0.86493(13) 0.0378(5) Uani 1 1 d . . . . .
H46 H 0.341681 0.511463 0.870187 0.045 Uiso 1 1 calc R U . . .
C47 C 0.4844(2) 0.49380(17) 0.85682(14) 0.0405(6) Uani 1 1 d . . . . .
C48 C 0.4606(2) 0.39285(18) 0.85754(18) 0.0518(7) Uani 1 1 d . . . . .
C49 C 0.5497(3) 0.3478(2) 0.8307(3) 0.0748(11) Uani 1 1 d . . . . .
H49A H 0.541583 0.288721 0.845485 0.090 Uiso 1 1 calc R U . . .
H49B H 0.548685 0.336296 0.774187 0.090 Uiso 1 1 calc R U . . .
C50 C 0.6469(3) 0.4025(3) 0.8628(2) 0.0699(10) Uani 1 1 d . . . . .
H50A H 0.699413 0.367698 0.846953 0.084 Uiso 1 1 calc R U . . .
H50B H 0.647899 0.415332 0.919322 0.084 Uiso 1 1 calc R U . . .
C51 C 0.6684(2) 0.4909(2) 0.83633(17) 0.0495(7) Uani 1 1 d . . . . .
C52 C 0.5812(2) 0.53925(18) 0.84953(14) 0.0407(6) Uani 1 1 d . . . . .
C53 C 0.59679(18) 0.63166(18) 0.84998(14) 0.0393(5) Uani 1 1 d . . . . .
H53 H 0.661465 0.662872 0.844293 0.047 Uiso 1 1 calc R U . . .
C54 C 0.51953(18) 0.67784(16) 0.85857(13) 0.0357(5) Uani 1 1 d . . . . .
C55 C 0.51644(18) 0.77238(16) 0.85868(13) 0.0362(5) Uani 1 1 d . . . . .
C56 C 0.5895(2) 0.84332(18) 0.85015(14) 0.0430(6) Uani 1 1 d . . . . .
H56 H 0.655445 0.834129 0.843804 0.052 Uiso 1 1 calc R U . . .
C57 C 0.5678(2) 0.92866(18) 0.85070(15) 0.0488(7) Uani 1 1 d . . . . .
C58 C 0.6516(3) 1.0023(2) 0.8365(2) 0.0701(9) Uani 1 1 d D U . . .
C59 C 0.615(2) 1.0929(13) 0.8445(19) 0.079(2) Uani 0.560(7) 1 d D U P B 1
H59A H 0.623739 1.124348 0.899020 0.094 Uiso 0.560(7) 1 calc R U P B 1
H59B H 0.658120 1.131236 0.815714 0.094 Uiso 0.560(7) 1 calc R U P B 1
C59A C 0.615(3) 1.0928(16) 0.844(3) 0.082(3) Uani 0.440(7) 1 d D U P B 2
H59C H 0.673012 1.142588 0.857319 0.098 Uiso 0.440(7) 1 calc R U P B 2
H59D H 0.585868 1.094707 0.793573 0.098 Uiso 0.440(7) 1 calc R U P B 2
C60 C 0.5065(6) 1.0849(4) 0.8161(4) 0.0749(16) Uani 0.560(7) 1 d D U P B 1
H60A H 0.495170 1.051188 0.762261 0.090 Uiso 0.560(7) 1 calc R U P B 1
H60B H 0.491148 1.145605 0.819142 0.090 Uiso 0.560(7) 1 calc R U P B 1
C60A C 0.5427(7) 1.1103(5) 0.8995(5) 0.0705(18) Uani 0.440(7) 1 d D U P B 2
H60C H 0.530145 1.172255 0.904057 0.085 Uiso 0.440(7) 1 calc R U P B 2
H60D H 0.566628 1.103968 0.950224 0.085 Uiso 0.440(7) 1 calc R U P B 2
C61 C 0.4394(3) 1.0343(2) 0.8675(2) 0.0698(9) Uani 1 1 d D U . . .
C62 C 0.4698(3) 0.94185(18) 0.86168(15) 0.0500(7) Uani 1 1 d . . . . .
C63 C 0.3962(2) 0.86898(17) 0.86875(13) 0.0425(6) Uani 1 1 d . . . . .
H63 H 0.329848 0.877271 0.874639 0.051 Uiso 1 1 calc R U . . .
C64 C 0.41877(18) 0.78502(16) 0.86728(13) 0.0349(5) Uani 1 1 d . . . . .
C65 C 0.4360(3) 0.3812(2) 0.93747(19) 0.0618(8) Uani 1 1 d . . . . .
H65A H 0.492221 0.412400 0.973762 0.093 Uiso 1 1 calc R U . . .
H65B H 0.422548 0.316857 0.938150 0.093 Uiso 1 1 calc R U . . .
H65C H 0.377348 0.406876 0.952032 0.093 Uiso 1 1 calc R U . . .
C66 C 0.3736(3) 0.3446(2) 0.8005(2) 0.0664(9) Uani 1 1 d . . . . .
H66A H 0.312915 0.364422 0.818400 0.100 Uiso 1 1 calc R U . . .
H66B H 0.365627 0.279249 0.795855 0.100 Uiso 1 1 calc R U . . .
H66C H 0.386376 0.358955 0.750477 0.100 Uiso 1 1 calc R U . . .
C67 C 0.7646(2) 0.5477(3) 0.8809(2) 0.0654(9) Uani 1 1 d . . . . .
H67A H 0.752432 0.565828 0.935058 0.098 Uiso 1 1 calc R U . . .
H67B H 0.785552 0.601665 0.860257 0.098 Uiso 1 1 calc R U . . .
H67C H 0.816810 0.511785 0.875654 0.098 Uiso 1 1 calc R U . . .
C68 C 0.6868(2) 0.4751(2) 0.75101(17) 0.0544(7) Uani 1 1 d . . . . .
H68A H 0.739505 0.440010 0.740757 0.082 Uiso 1 1 calc R U . . .
H68B H 0.706869 0.533273 0.736673 0.082 Uiso 1 1 calc R U . . .
H68C H 0.625846 0.441747 0.721032 0.082 Uiso 1 1 calc R U . . .
C69 C 0.4376(8) 1.0829(5) 0.9435(4) 0.069(2) Uani 0.560(7) 1 d D U P B 1
H69A H 0.427606 1.143981 0.943123 0.103 Uiso 0.560(7) 1 calc R U P B 1
H69B H 0.500662 1.086199 0.971661 0.103 Uiso 0.560(7) 1 calc R U P B 1
H69C H 0.383236 1.052065 0.968452 0.103 Uiso 0.560(7) 1 calc R U P B 1
C69A C 0.3871(9) 1.0577(7) 0.9430(5) 0.065(2) Uani 0.440(7) 1 d D U P B 2
H69D H 0.425871 1.046257 0.985280 0.098 Uiso 0.440(7) 1 calc R U P B 2
H69E H 0.320638 1.020080 0.937846 0.098 Uiso 0.440(7) 1 calc R U P B 2
H69F H 0.381819 1.121454 0.953377 0.098 Uiso 0.440(7) 1 calc R U P B 2
C70 C 0.3321(7) 1.0194(5) 0.8223(5) 0.084(2) Uani 0.560(7) 1 d D U P B 1
H70A H 0.280926 0.989865 0.850767 0.125 Uiso 0.560(7) 1 calc R U P B 1
H70B H 0.332624 0.981332 0.771263 0.125 Uiso 0.560(7) 1 calc R U P B 1
H70C H 0.317728 1.077941 0.817638 0.125 Uiso 0.560(7) 1 calc R U P B 1
C70A C 0.3929(9) 1.0482(7) 0.8022(5) 0.079(3) Uani 0.440(7) 1 d D U P B 2
H70D H 0.329809 1.005274 0.789402 0.119 Uiso 0.440(7) 1 calc R U P B 2
H70E H 0.435713 1.039117 0.759488 0.119 Uiso 0.440(7) 1 calc R U P B 2
H70F H 0.380480 1.109910 0.811723 0.119 Uiso 0.440(7) 1 calc R U P B 2
C71 C 0.7323(8) 1.0237(9) 0.9040(6) 0.076(3) Uani 0.560(7) 1 d D U P B 1
H71A H 0.756299 0.968550 0.907333 0.115 Uiso 0.560(7) 1 calc R U P B 1
H71B H 0.703656 1.046568 0.951935 0.115 Uiso 0.560(7) 1 calc R U P B 1
H71C H 0.787740 1.069352 0.895079 0.115 Uiso 0.560(7) 1 calc R U P B 1
C71A C 0.7487(9) 1.0049(13) 0.8791(7) 0.079(3) Uani 0.440(7) 1 d D U P B 2
H71D H 0.742647 1.024512 0.934167 0.118 Uiso 0.440(7) 1 calc R U P B 2
H71E H 0.801313 1.047243 0.862527 0.118 Uiso 0.440(7) 1 calc R U P B 2
H71F H 0.764972 0.944494 0.868340 0.118 Uiso 0.440(7) 1 calc R U P B 2
C72 C 0.7007(10) 0.9731(13) 0.7608(6) 0.092(4) Uani 0.560(7) 1 d D U P B 1
H72A H 0.752166 1.022931 0.753402 0.138 Uiso 0.560(7) 1 calc R U P B 1
H72B H 0.650357 0.957143 0.717975 0.138 Uiso 0.560(7) 1 calc R U P B 1
H72C H 0.730479 0.920653 0.763157 0.138 Uiso 0.560(7) 1 calc R U P B 1
C72A C 0.6597(11) 0.9725(13) 0.7464(6) 0.073(3) Uani 0.440(7) 1 d D U P B 2
H72D H 0.710963 1.016109 0.729810 0.109 Uiso 0.440(7) 1 calc R U P B 2
H72E H 0.595872 0.970341 0.719817 0.109 Uiso 0.440(7) 1 calc R U P B 2
H72F H 0.677228 0.912592 0.734197 0.109 Uiso 0.440(7) 1 calc R U P B 2
C73A C 0.4024(3) 0.5739(3) 0.6755(2) 0.0483(9) Uani 0.748(5) 1 d D U P A 1
C73B C 0.4091(9) 0.7515(8) 0.6792(8) 0.066(4) Uani 0.252(5) 1 d D U P A 2
C23 C 0.3627(2) 0.8227(2) 0.40552(17) 0.0526(7) Uani 1 1 d . U . . .
C20 C 0.2565(3) 0.9183(2) 0.5356(2) 0.0648(9) Uani 1 1 d . U . . .
C22 C 0.3773(3) 0.9244(2) 0.4332(2) 0.0755(11) Uani 1 1 d . U . . .
H22A H 0.435177 0.944772 0.470758 0.091 Uiso 1 1 calc R U . . .
H22B H 0.392794 0.952871 0.389203 0.091 Uiso 1 1 calc R U . . .
C21 C 0.2927(4) 0.9557(2) 0.4681(3) 0.0896(13) Uani 1 1 d . U . . .
H21A H 0.237239 0.941125 0.428458 0.108 Uiso 1 1 calc R U . . .
H21B H 0.309899 1.022277 0.484533 0.108 Uiso 1 1 calc R U . . .
C40 C 0.4660(3) 0.8003(3) 0.3921(3) 0.0796(11) Uani 1 1 d . U . . .
H40A H 0.459863 0.734934 0.374086 0.119 Uiso 1 1 calc R U . . .
H40B H 0.496506 0.831099 0.353515 0.119 Uiso 1 1 calc R U . . .
H40C H 0.507486 0.820397 0.440056 0.119 Uiso 1 1 calc R U . . .
C39 C 0.3019(4) 0.7908(3) 0.3288(2) 0.0825(12) Uani 1 1 d . U . . .
H39A H 0.293737 0.725140 0.312473 0.124 Uiso 1 1 calc R U . . .
H39B H 0.236634 0.807478 0.334458 0.124 Uiso 1 1 calc R U . . .
H39C H 0.336381 0.819452 0.290479 0.124 Uiso 1 1 calc R U . . .
C37 C 0.1508(4) 0.9344(3) 0.5437(5) 0.152(3) Uani 1 1 d . U . . .
H37A H 0.110142 0.903333 0.496809 0.228 Uiso 1 1 calc R U . . .
H37B H 0.123176 0.911062 0.587076 0.228 Uiso 1 1 calc R U . . .
H37C H 0.151206 0.999307 0.552591 0.228 Uiso 1 1 calc R U . . .
C38 C 0.3212(6) 0.9649(3) 0.6064(3) 0.148(3) Uani 1 1 d . U . . .
H38A H 0.296510 0.939730 0.649685 0.222 Uiso 1 1 calc R U . . .
H38B H 0.389263 0.955892 0.598763 0.222 Uiso 1 1 calc R U . . .
H38C H 0.320224 1.029617 0.617021 0.222 Uiso 1 1 calc R U . . .

loop_
_atom_site_aniso_label
_atom_site_aniso_U_11
_atom_site_aniso_U_22
_atom_site_aniso_U_33
_atom_site_aniso_U_23
_atom_site_aniso_U_13
_atom_site_aniso_U_12
P1A 0.0393(6) 0.0484(9) 0.0387(6) 0.0017(7) 0.0078(4) -0.0023(7)
P1B 0.0316(17) 0.089(5) 0.0360(18) 0.001(3) -0.0039(12) 0.004(3)
O1A 0.074(2) 0.0614(18) 0.0628(19) 0.0111(14) 0.0035(15) 0.0296(16)
O1B 0.098(8) 0.068(5) 0.082(7) 0.026(5) -0.002(6) -0.004(5)
C1 0.0287(11) 0.0320(11) 0.0291(11) 0.0052(9) 0.0014(8) 0.0031(8)
C2 0.0321(11) 0.0344(11) 0.0292(11) 0.0029(9) -0.0024(9) 0.0055(9)
C3 0.0347(12) 0.0380(12) 0.0301(11) 0.0019(9) -0.0026(9) 0.0030(9)
C4 0.0370(13) 0.0462(14) 0.0347(12) 0.0038(10) -0.0054(10) 0.0055(10)
C5 0.0280(11) 0.0564(15) 0.0377(13) 0.0068(11) -0.0032(10) 0.0052(11)
C6 0.0303(11) 0.0470(13) 0.0338(12) 0.0035(10) -0.0021(9) 0.0081(10)
C7 0.0298(12) 0.0601(16) 0.0344(12) 0.0081(11) 0.0030(9) 0.0092(11)
C8 0.0348(12) 0.0398(12) 0.0294(11) 0.0057(9) -0.0001(9) 0.0093(9)
C9 0.0378(13) 0.0589(16) 0.0283(12) 0.0085(11) 0.0008(9) 0.0095(11)
C10 0.0425(14) 0.0582(16) 0.0304(12) 0.0056(11) -0.0033(10) 0.0060(12)
C11 0.0351(12) 0.0352(12) 0.0281(11) 0.0059(9) -0.0038(9) 0.0029(9)
C12 0.0317(11) 0.0295(11) 0.0304(11) 0.0052(9) -0.0018(9) 0.0056(9)
C13 0.081(2) 0.095(3) 0.0432(16) 0.0318(17) -0.0091(15) -0.027(2)
C14 0.073(2) 0.128(4) 0.0406(16) -0.0148(19) -0.0027(15) 0.055(2)
C15 0.0372(14) 0.0644(19) 0.0663(19) 0.0186(15) -0.0086(13) -0.0043(13)
C16 0.0410(14) 0.079(2) 0.0463(15) 0.0049(14) -0.0036(12) 0.0209(14)
C17 0.0422(13) 0.0375(13) 0.0338(12) 0.0023(10) -0.0012(10) 0.0030(10)
C18 0.0485(14) 0.0346(13) 0.0446(14) 0.0012(11) -0.0023(11) 0.0047(11)
C19 0.0470(14) 0.0374(13) 0.0473(14) 0.0054(11) -0.0066(11) 0.0008(11)
C24 0.0449(14) 0.0382(13) 0.0405(13) 0.0093(10) -0.0055(11) 0.0023(11)
C25 0.0434(13) 0.0412(13) 0.0293(11) 0.0071(10) -0.0026(9) 0.0059(10)
C26 0.0371(12) 0.0374(12) 0.0288(11) 0.0052(9) -0.0055(9) 0.0023(10)
C27 0.0314(11) 0.0411(12) 0.0259(10) 0.0055(9) -0.0046(8) 0.0031(9)
C28 0.0341(12) 0.0437(13) 0.0301(11) 0.0096(10) 0.0003(9) 0.0073(10)
C29 0.0351(12) 0.0380(12) 0.0352(12) 0.0073(10) -0.0039(9) 0.0083(10)
C30 0.0466(14) 0.0407(13) 0.0470(14) 0.0119(11) 0.0060(11) 0.0169(11)
C31 0.075(2) 0.0405(15) 0.086(2) 0.0162(15) 0.0320(19) 0.0189(15)
C32 0.074(2) 0.0538(18) 0.096(3) 0.0381(18) 0.0279(19) 0.0243(16)
C33 0.0509(15) 0.0389(13) 0.0516(15) 0.0169(12) 0.0074(12) 0.0084(11)
C34 0.0384(12) 0.0394(13) 0.0352(12) 0.0101(10) -0.0037(10) 0.0053(10)
C35 0.0342(12) 0.0419(13) 0.0311(11) 0.0076(10) 0.0004(9) 0.0026(10)
C36 0.0317(11) 0.0408(13) 0.0268(11) 0.0042(9) -0.0054(9) 0.0018(9)
C41 0.067(2) 0.0463(17) 0.094(3) 0.0192(17) -0.0073(19) -0.0070(15)
C42 0.104(3) 0.064(2) 0.067(2) 0.0353(18) 0.012(2) 0.015(2)
C43 0.0556(16) 0.0552(16) 0.0447(15) 0.0033(12) 0.0077(12) 0.0242(13)
C44 0.0450(15) 0.0682(19) 0.0545(16) 0.0205(14) 0.0046(12) 0.0216(14)
C45 0.0330(11) 0.0354(12) 0.0293(11) 0.0071(9) -0.0047(9) 0.0037(9)
C46 0.0425(13) 0.0339(12) 0.0348(12) 0.0084(10) -0.0032(10) 0.0016(10)
C47 0.0507(14) 0.0342(12) 0.0360(12) 0.0093(10) -0.0029(10) 0.0061(11)
C48 0.0638(18) 0.0336(13) 0.0608(17) 0.0173(12) 0.0031(14) 0.0088(12)
C49 0.098(3) 0.0441(17) 0.095(3) 0.0269(17) 0.036(2) 0.0278(18)
C50 0.072(2) 0.073(2) 0.090(3) 0.048(2) 0.0333(19) 0.0413(19)
C51 0.0512(16) 0.0585(17) 0.0480(15) 0.0195(13) 0.0122(12) 0.0237(13)
C52 0.0460(14) 0.0461(14) 0.0339(12) 0.0124(10) 0.0021(10) 0.0150(11)
C53 0.0356(12) 0.0467(14) 0.0363(12) 0.0124(10) 0.0028(10) 0.0056(10)
C54 0.0395(12) 0.0336(12) 0.0323(11) 0.0079(9) -0.0037(9) 0.0027(10)
C55 0.0409(13) 0.0351(12) 0.0298(11) 0.0066(9) -0.0028(9) 0.0014(10)
C56 0.0470(14) 0.0419(13) 0.0356(12) 0.0092(10) -0.0005(10) -0.0036(11)
C57 0.0730(19) 0.0366(13) 0.0321(12) 0.0095(10) 0.0003(12) -0.0035(13)
C58 0.096(2) 0.0440(15) 0.0657(19) 0.0199(14) 0.0185(16) -0.0100(15)
C59 0.125(4) 0.041(4) 0.066(5) 0.023(4) 0.006(4) -0.009(4)
C59A 0.124(5) 0.036(5) 0.075(6) 0.009(5) 0.008(5) -0.012(4)
C60 0.138(4) 0.038(3) 0.052(3) 0.018(2) 0.007(3) 0.014(3)
C60A 0.116(4) 0.039(3) 0.058(4) 0.016(3) -0.010(3) 0.013(3)
C61 0.110(2) 0.0431(16) 0.0643(17) 0.0223(14) 0.0062(17) 0.0222(16)
C62 0.082(2) 0.0350(13) 0.0320(12) 0.0104(10) -0.0041(12) 0.0075(13)
C63 0.0587(16) 0.0397(13) 0.0291(11) 0.0048(10) -0.0063(10) 0.0136(12)
C64 0.0401(12) 0.0329(12) 0.0283(11) 0.0023(9) -0.0066(9) 0.0045(10)
C65 0.079(2) 0.0499(16) 0.0620(19) 0.0289(15) 0.0085(16) 0.0077(15)
C66 0.082(2) 0.0402(15) 0.068(2) 0.0075(14) -0.0018(17) -0.0047(15)
C67 0.0518(17) 0.085(2) 0.067(2) 0.0189(18) -0.0047(15) 0.0303(17)
C68 0.0553(17) 0.0589(17) 0.0526(17) 0.0136(14) 0.0177(13) 0.0170(14)
C69 0.093(6) 0.044(4) 0.066(3) 0.010(3) 0.003(3) 0.010(4)
C69A 0.106(6) 0.038(5) 0.051(3) 0.000(3) -0.015(4) 0.027(4)
C70 0.133(5) 0.056(4) 0.073(4) 0.024(3) -0.018(4) 0.038(4)
C70A 0.110(7) 0.066(5) 0.063(4) 0.031(4) -0.012(4) 0.003(5)
C71 0.062(4) 0.048(5) 0.112(6) 0.020(5) 0.012(4) -0.009(3)
C71A 0.075(5) 0.065(9) 0.082(6) 0.014(6) 0.025(4) -0.023(4)
C72 0.100(9) 0.081(5) 0.097(5) 0.037(5) 0.051(5) -0.005(7)
C72A 0.095(10) 0.051(5) 0.074(4) 0.025(4) 0.040(5) 0.002(7)
C73A 0.042(2) 0.059(2) 0.044(2) 0.0054(18) 0.0020(15) 0.0157(18)
C73B 0.047(6) 0.057(6) 0.081(8) 0.018(6) -0.010(6) -0.022(5)
C23 0.0659(18) 0.0432(15) 0.0513(16) 0.0176(12) 0.0010(13) 0.0091(13)
C20 0.071(2) 0.0355(15) 0.082(2) 0.0053(14) 0.0151(17) 0.0016(14)
C22 0.107(3) 0.0425(17) 0.076(2) 0.0181(16) 0.025(2) 0.0027(17)
C21 0.107(3) 0.0421(18) 0.123(4) 0.024(2) 0.032(3) 0.0120(19)
C40 0.080(2) 0.086(3) 0.090(3) 0.053(2) 0.029(2) 0.014(2)
C39 0.129(4) 0.064(2) 0.056(2) 0.0239(17) -0.014(2) 0.014(2)
C37 0.115(4) 0.053(2) 0.313(10) 0.066(4) 0.105(5) 0.040(3)
C38 0.263(8) 0.053(2) 0.089(3) -0.011(2) -0.033(4) -0.036(4)

loop_
_atom_type_symbol
_atom_type_description
_atom_type_scat_dispersion_real
_atom_type_scat_dispersion_imag
_atom_type_scat_source
C C 0.0181 0.0091 'International Tables Vol C Tables 4.2.6.8 and 6.1.1.4'
H H 0.0000 0.0000 'International Tables Vol C Tables 4.2.6.8 and 6.1.1.4'
O O 0.0492 0.0322 'International Tables Vol C Tables 4.2.6.8 and 6.1.1.4'
P P 0.2955 0.4335 'International Tables Vol C Tables 4.2.6.8 and 6.1.1.4'

loop_
_exptl_crystal_face_index_h
_exptl_crystal_face_index_k
_exptl_crystal_face_index_l
_exptl_crystal_face_perp_dist
-1 0 1 0.0561
-1 -1 -2 0.0797
1 0 0 0.0543
2 -1 -1 0.0985
0 2 1 0.1137
-1 2 0 0.1063
-2 1 -1 0.0959
-2 -1 -2 0.0705
1 -2 0 0.1229
2 1 2 0.0606
1 1 -2 0.0665
-1 -1 2 0.0630
0 0 -1 0.0693
2 1 -2 0.0550
2 0 -1 0.0553
-1 -2 0 0.0997
0 2 -1 0.0991
-1 0 -2 0.0590
-1 1 -1 0.0928
1 -2 2 0.1251

loop_
_geom_angle_atom_site_label_1
_geom_angle_atom_site_label_2
_geom_angle_atom_site_label_3
_geom_angle
_geom_angle_site_symmetry_1
_geom_angle_site_symmetry_3
_geom_angle_publ_flag
C73A P1A C1 92.93(17) . . ?
C73B P1B C1 94.8(6) . . ?
C2 C1 P1A 120.71(18) . . ?
C2 C1 P1B 118.5(2) . . ?
C2 C1 C12 118.0(2) . . ?
C12 C1 P1A 120.86(18) . . ?
C12 C1 P1B 121.9(2) . . ?
C1 C2 C3 128.0(2) . . ?
C6 C2 C1 120.8(2) . . ?
C6 C2 C3 111.2(2) . . ?
C2 C3 C4 101.74(19) . . ?
C2 C3 C17 116.99(19) . . ?
C2 C3 C36 112.9(2) . . ?
C17 C3 C4 109.9(2) . . ?
C36 C3 C4 114.72(19) . . ?
C36 C3 C17 101.12(19) . . ?
C3 C4 H4A 109.8 . . ?
C3 C4 H4B 109.8 . . ?
H4A C4 H4B 108.2 . . ?
C5 C4 C3 109.42(19) . . ?
C5 C4 H4A 109.8 . . ?
C5 C4 H4B 109.8 . . ?
C4 C5 C15 112.1(2) . . ?
C6 C5 C4 102.24(19) . . ?
C6 C5 C15 110.5(2) . . ?
C16 C5 C4 111.4(2) . . ?
C16 C5 C6 111.8(2) . . ?
C16 C5 C15 108.8(2) . . ?
C2 C6 C5 112.5(2) . . ?
C7 C6 C2 120.9(2) . . ?
C7 C6 C5 126.6(2) . . ?
C6 C7 H7 120.7 . . ?
C6 C7 C8 118.6(2) . . ?
C8 C7 H7 120.7 . . ?
C7 C8 C9 126.0(2) . . ?
C12 C8 C7 121.0(2) . . ?
C12 C8 C9 113.0(2) . . ?
C8 C9 C10 102.78(19) . . ?
C8 C9 C13 110.1(2) . . ?
C13 C9 C10 111.8(3) . . ?
C14 C9 C8 111.1(2) . . ?
C14 C9 C10 110.9(3) . . ?
C14 C9 C13 110.0(3) . . ?
C9 C10 H10A 109.7 . . ?
C9 C10 H10B 109.7 . . ?
C9 C10 C11 109.88(19) . . ?
H10A C10 H10B 108.2 . . ?
C11 C10 H10A 109.7 . . ?
C11 C10 H10B 109.7 . . ?
C12 C11 C10 102.68(19) . . ?
C12 C11 C45 114.30(18) . . ?
C45 C11 C10 112.8(2) . . ?
C64 C11 C10 112.4(2) . . ?
C64 C11 C12 113.97(19) . . ?
C64 C11 C45 101.10(19) . . ?
C1 C12 C11 128.1(2) . . ?
C8 C12 C1 120.6(2) . . ?
C8 C12 C11 111.3(2) . . ?
C9 C13 H13A 109.5 . . ?
C9 C13 H13B 109.5 . . ?
C9 C13 H13C 109.5 . . ?
H13A C13 H13B 109.5 . . ?
H13A C13 H13C 109.5 . . ?
H13B C13 H13C 109.5 . . ?
C9 C14 H14A 109.5 . . ?
C9 C14 H14B 109.5 . . ?
C9 C14 H14C 109.5 . . ?
H14A C14 H14B 109.5 . . ?
H14A C14 H14C 109.5 . . ?
H14B C14 H14C 109.5 . . ?
C5 C15 H15A 109.5 . . ?
C5 C15 H15B 109.5 . . ?
C5 C15 H15C 109.5 . . ?
H15A C15 H15B 109.5 . . ?
H15A C15 H15C 109.5 . . ?
H15B C15 H15C 109.5 . . ?
C5 C16 H16A 109.5 . . ?
C5 C16 H16B 109.5 . . ?
C5 C16 H16C 109.5 . . ?
H16A C16 H16B 109.5 . . ?
H16A C16 H16C 109.5 . . ?
H16B C16 H16C 109.5 . . ?
C18 C17 C3 129.5(2) . . ?
C18 C17 C26 119.9(2) . . ?
C26 C17 C3 110.4(2) . . ?
C17 C18 H18 119.6 . . ?
C17 C18 C19 120.8(3) . . ?
C19 C18 H18 119.6 . . ?
C18 C19 C20 118.7(3) . . ?
C24 C19 C18 118.5(2) . . ?
C24 C19 C20 122.8(3) . . ?
C19 C24 C23 121.9(2) . . ?
C25 C24 C19 120.1(2) . . ?
C25 C24 C23 117.8(2) . . ?
C24 C25 H25 119.4 . . ?
C26 C25 C24 121.2(2) . . ?
C26 C25 H25 119.4 . . ?
C17 C26 C27 108.8(2) . . ?
C25 C26 C17 119.4(2) . . ?
C25 C26 C27 131.8(2) . . ?
C28 C27 C26 130.8(2) . . ?
C28 C27 C36 120.4(2) . . ?
C36 C27 C26 108.7(2) . . ?
C27 C28 H28 119.5 . . ?
C27 C28 C29 121.0(2) . . ?
C29 C28 H28 119.5 . . ?
C28 C29 C30 118.5(2) . . ?
C28 C29 C34 118.6(2) . . ?
C34 C29 C30 122.6(2) . . ?
C29 C30 C43 112.0(2) . . ?
C29 C30 C44 107.5(2) . . ?
C31 C30 C29 111.0(2) . . ?
C31 C30 C43 108.4(3) . . ?
C31 C30 C44 109.8(3) . . ?
C44 C30 C43 108.1(2) . . ?
C30 C31 H31A 108.8 . . ?
C30 C31 H31B 108.8 . . ?
H31A C31 H31B 107.7 . . ?
C32 C31 C30 113.7(3) . . ?
C32 C31 H31A 108.8 . . ?
C32 C31 H31B 108.8 . . ?
C31 C32 H32A 108.9 . . ?
C31 C32 H32B 108.9 . . ?
C31 C32 C33 113.3(3) . . ?
H32A C32 H32B 107.7 . . ?
C33 C32 H32A 108.9 . . ?
C33 C32 H32B 108.9 . . ?
C34 C33 C32 109.1(2) . . ?
C41 C33 C32 112.1(3) . . ?
C41 C33 C34 108.6(2) . . ?
C41 C33 C42 108.0(3) . . ?
C42 C33 C32 106.8(3) . . ?
C42 C33 C34 112.2(2) . . ?
C29 C34 C33 122.3(2) . . ?
C35 C34 C29 119.2(2) . . ?
C35 C34 C33 118.5(2) . . ?
C34 C35 H35 119.2 . . ?
C36 C35 C34 121.6(2) . . ?
C36 C35 H35 119.2 . . ?
C27 C36 C3 110.8(2) . . ?
C35 C36 C3 130.0(2) . . ?
C35 C36 C27 119.2(2) . . ?
C33 C41 H41A 109.5 . . ?
C33 C41 H41B 109.5 . . ?
C33 C41 H41C 109.5 . . ?
H41A C41 H41B 109.5 . . ?
H41A C41 H41C 109.5 . . ?
H41B C41 H41C 109.5 . . ?
C33 C42 H42A 109.5 . . ?
C33 C42 H42B 109.5 . . ?
C33 C42 H42C 109.5 . . ?
H42A C42 H42B 109.5 . . ?
H42A C42 H42C 109.5 . . ?
H42B C42 H42C 109.5 . . ?
C30 C43 H43A 109.5 . . ?
C30 C43 H43B 109.5 . . ?
C30 C43 H43C 109.5 . . ?
H43A C43 H43B 109.5 . . ?
H43A C43 H43C 109.5 . . ?
H43B C43 H43C 109.5 . . ?
C30 C44 H44A 109.5 . . ?
C30 C44 H44B 109.5 . . ?
C30 C44 H44C 109.5 . . ?
H44A C44 H44B 109.5 . . ?
H44A C44 H44C 109.5 . . ?
H44B C44 H44C 109.5 . . ?
C46 C45 C11 129.9(2) . . ?
C46 C45 C54 119.2(2) . . ?
C54 C45 C11 110.9(2) . . ?
C45 C46 H46 119.3 . . ?
C45 C46 C47 121.4(2) . . ?
C47 C46 H46 119.3 . . ?
C46 C47 C48 118.4(2) . . ?
C46 C47 C52 119.4(2) . . ?
C52 C47 C48 122.2(2) . . ?
C47 C48 C49 110.2(3) . . ?
C65 C48 C47 109.6(2) . . ?
C65 C48 C49 110.8(3) . . ?
C65 C48 C66 110.0(3) . . ?
C66 C48 C47 110.4(2) . . ?
C66 C48 C49 105.8(3) . . ?
C48 C49 H49A 108.8 . . ?
C48 C49 H49B 108.8 . . ?
H49A C49 H49B 107.7 . . ?
C50 C49 C48 113.6(3) . . ?
C50 C49 H49A 108.8 . . ?
C50 C49 H49B 108.8 . . ?
C49 C50 H50A 109.3 . . ?
C49 C50 H50B 109.3 . . ?
C49 C50 C51 111.7(3) . . ?
H50A C50 H50B 107.9 . . ?
C51 C50 H50A 109.3 . . ?
C51 C50 H50B 109.3 . . ?
C50 C51 C52 110.2(2) . . ?
C50 C51 C67 107.4(3) . . ?
C50 C51 C68 111.3(3) . . ?
C52 C51 C67 112.0(3) . . ?
C52 C51 C68 108.3(2) . . ?
C68 C51 C67 107.6(3) . . ?
C47 C52 C51 122.6(2) . . ?
C53 C52 C47 118.7(2) . . ?
C53 C52 C51 118.6(2) . . ?
C52 C53 H53 119.5 . . ?
C54 C53 C52 120.9(2) . . ?
C54 C53 H53 119.5 . . ?
C45 C54 C55 108.4(2) . . ?
C53 C54 C45 120.5(2) . . ?
C53 C54 C55 131.0(2) . . ?
C56 C55 C54 131.5(3) . . ?
C56 C55 C64 119.9(2) . . ?
C64 C55 C54 108.6(2) . . ?
C55 C56 H56 119.5 . . ?
C55 C56 C57 121.1(3) . . ?
C57 C56 H56 119.5 . . ?
C56 C57 C58 117.8(3) . . ?
C56 C57 C62 118.9(2) . . ?
C62 C57 C58 123.3(3) . . ?
C57 C58 C59 110.2(12) . . ?
C57 C58 C59A 110.0(16) . . ?
C57 C58 C71 108.2(6) . . ?
C57 C58 C72 112.5(7) . . ?
C57 C58 C72A 101.7(7) . . ?
C59 C58 C71 102.6(14) . . ?
C59A C58 C72A 102.4(18) . . ?
C71A C58 C57 113.2(8) . . ?
C71A C58 C59A 117.2(19) . . ?
C71A C58 C72A 110.7(8) . . ?
C72 C58 C59 114.2(14) . . ?
C72 C58 C71 108.5(7) . . ?
C58 C59 H59A 108.4 . . ?
C58 C59 H59B 108.4 . . ?
H59A C59 H59B 107.5 . . ?
C60 C59 C58 115.4(19) . . ?
C60 C59 H59A 108.4 . . ?
C60 C59 H59B 108.4 . . ?
C58 C59A H59C 108.0 . . ?
C58 C59A H59D 108.0 . . ?
H59C C59A H59D 107.3 . . ?
C60A C59A C58 117(2) . . ?
C60A C59A H59C 108.0 . . ?
C60A C59A H59D 108.0 . . ?
C59 C60 H60A 110.1 . . ?
C59 C60 H60B 110.1 . . ?
C59 C60 C61 108.1(11) . . ?
H60A C60 H60B 108.4 . . ?
C61 C60 H60A 110.1 . . ?
C61 C60 H60B 110.1 . . ?
C59A C60A H60C 110.5 . . ?
C59A C60A H60D 110.5 . . ?
C59A C60A C61 106.4(18) . . ?
H60C C60A H60D 108.6 . . ?
C61 C60A H60C 110.5 . . ?
C61 C60A H60D 110.5 . . ?
C60 C61 C70 100.9(5) . . ?
C62 C61 C60 107.0(4) . . ?
C62 C61 C60A 105.0(4) . . ?
C62 C61 C69A 108.9(4) . . ?
C62 C61 C70 109.0(4) . . ?
C69 C61 C60 115.0(5) . . ?
C69 C61 C62 113.8(5) . . ?
C69 C61 C70 110.3(6) . . ?
C69A C61 C60A 93.9(6) . . ?
C70A C61 C60A 113.5(6) . . ?
C70A C61 C62 116.8(5) . . ?
C70A C61 C69A 115.9(7) . . ?
C57 C62 C61 122.9(3) . . ?
C63 C62 C57 119.4(3) . . ?
C63 C62 C61 117.6(3) . . ?
C62 C63 H63 119.6 . . ?
C64 C63 C62 120.9(3) . . ?
C64 C63 H63 119.6 . . ?
C55 C64 C11 110.9(2) . . ?
C63 C64 C11 129.2(2) . . ?
C63 C64 C55 119.8(2) . . ?
C48 C65 H65A 109.5 . . ?
C48 C65 H65B 109.5 . . ?
C48 C65 H65C 109.5 . . ?
H65A C65 H65B 109.5 . . ?
H65A C65 H65C 109.5 . . ?
H65B C65 H65C 109.5 . . ?
C48 C66 H66A 109.5 . . ?
C48 C66 H66B 109.5 . . ?
C48 C66 H66C 109.5 . . ?
H66A C66 H66B 109.5 . . ?
H66A C66 H66C 109.5 . . ?
H66B C66 H66C 109.5 . . ?
C51 C67 H67A 109.5 . . ?
C51 C67 H67B 109.5 . . ?
C51 C67 H67C 109.5 . . ?
H67A C67 H67B 109.5 . . ?
H67A C67 H67C 109.5 . . ?
H67B C67 H67C 109.5 . . ?
C51 C68 H68A 109.5 . . ?
C51 C68 H68B 109.5 . . ?
C51 C68 H68C 109.5 . . ?
H68A C68 H68B 109.5 . . ?
H68A C68 H68C 109.5 . . ?
H68B C68 H68C 109.5 . . ?
C61 C69 H69A 109.5 . . ?
C61 C69 H69B 109.5 . . ?
C61 C69 H69C 109.5 . . ?
H69A C69 H69B 109.5 . . ?
H69A C69 H69C 109.5 . . ?
H69B C69 H69C 109.5 . . ?
C61 C69A H69D 109.5 . . ?
C61 C69A H69E 109.5 . . ?
C61 C69A H69F 109.5 . . ?
H69D C69A H69E 109.5 . . ?
H69D C69A H69F 109.5 . . ?
H69E C69A H69F 109.5 . . ?
C61 C70 H70A 109.5 . . ?
C61 C70 H70B 109.5 . . ?
C61 C70 H70C 109.5 . . ?
H70A C70 H70B 109.5 . . ?
H70A C70 H70C 109.5 . . ?
H70B C70 H70C 109.5 . . ?
C61 C70A H70D 109.5 . . ?
C61 C70A H70E 109.5 . . ?
C61 C70A H70F 109.5 . . ?
H70D C70A H70E 109.5 . . ?
H70D C70A H70F 109.5 . . ?
H70E C70A H70F 109.5 . . ?
C58 C71 H71A 109.5 . . ?
C58 C71 H71B 109.5 . . ?
C58 C71 H71C 109.5 . . ?
H71A C71 H71B 109.5 . . ?
H71A C71 H71C 109.5 . . ?
H71B C71 H71C 109.5 . . ?
C58 C71A H71D 109.5 . . ?
C58 C71A H71E 109.5 . . ?
C58 C71A H71F 109.5 . . ?
H71D C71A H71E 109.5 . . ?
H71D C71A H71F 109.5 . . ?
H71E C71A H71F 109.5 . . ?
C58 C72 H72A 109.5 . . ?
C58 C72 H72B 109.5 . . ?
C58 C72 H72C 109.5 . . ?
H72A C72 H72B 109.5 . . ?
H72A C72 H72C 109.5 . . ?
H72B C72 H72C 109.5 . . ?
C58 C72A H72D 109.5 . . ?
C58 C72A H72E 109.5 . . ?
C58 C72A H72F 109.5 . . ?
H72D C72A H72E 109.5 . . ?
H72D C72A H72F 109.5 . . ?
H72E C72A H72F 109.5 . . ?
O1A C73A P1A 175.3(4) . . ?
O1B C73B P1B 175.1(15) . . ?
C24 C23 C40 111.7(2) . . ?
C22 C23 C24 111.2(3) . . ?
C22 C23 C40 106.9(3) . . ?
C22 C23 C39 111.3(3) . . ?
C39 C23 C24 108.6(3) . . ?
C39 C23 C40 107.1(3) . . ?
C21 C20 C19 110.5(3) . . ?
C21 C20 C37 105.9(4) . . ?
C37 C20 C19 110.4(3) . . ?
C38 C20 C19 108.3(4) . . ?
C38 C20 C21 110.6(4) . . ?
C38 C20 C37 111.1(5) . . ?
C23 C22 H22A 108.6 . . ?
C23 C22 H22B 108.6 . . ?
H22A C22 H22B 107.6 . . ?
C21 C22 C23 114.5(3) . . ?
C21 C22 H22A 108.6 . . ?
C21 C22 H22B 108.6 . . ?
C20 C21 H21A 108.1 . . ?
C20 C21 H21B 108.1 . . ?
C22 C21 C20 116.6(4) . . ?
C22 C21 H21A 108.1 . . ?
C22 C21 H21B 108.1 . . ?
H21A C21 H21B 107.3 . . ?
C23 C40 H40A 109.5 . . ?
C23 C40 H40B 109.5 . . ?
C23 C40 H40C 109.5 . . ?
H40A C40 H40B 109.5 . . ?
H40A C40 H40C 109.5 . . ?
H40B C40 H40C 109.5 . . ?
C23 C39 H39A 109.5 . . ?
C23 C39 H39B 109.5 . . ?
C23 C39 H39C 109.5 . . ?
H39A C39 H39B 109.5 . . ?
H39A C39 H39C 109.5 . . ?
H39B C39 H39C 109.5 . . ?
C20 C37 H37A 109.5 . . ?
C20 C37 H37B 109.5 . . ?
C20 C37 H37C 109.5 . . ?
H37A C37 H37B 109.5 . . ?
H37A C37 H37C 109.5 . . ?
H37B C37 H37C 109.5 . . ?
C20 C38 H38A 109.5 . . ?
C20 C38 H38B 109.5 . . ?
C20 C38 H38C 109.5 . . ?
H38A C38 H38B 109.5 . . ?
H38A C38 H38C 109.5 . . ?
H38B C38 H38C 109.5 . . ?

loop_
_geom_bond_atom_site_label_1
_geom_bond_atom_site_label_2
_geom_bond_distance
_geom_bond_site_symmetry_2
_geom_bond_publ_flag
P1A C1 1.861(3) . ?
P1A C73A 1.706(5) . ?
P1B C1 1.874(6) . ?
P1B C73B 1.688(12) . ?
O1A C73A 1.143(6) . ?
O1B C73B 1.110(13) . ?
C1 C2 1.398(3) . ?
C1 C12 1.403(3) . ?
C2 C3 1.531(3) . ?
C2 C6 1.392(3) . ?
C3 C4 1.559(3) . ?
C3 C17 1.536(3) . ?
C3 C36 1.532(3) . ?
C4 H4A 0.9900 . ?
C4 H4B 0.9900 . ?
C4 C5 1.537(4) . ?
C5 C6 1.520(3) . ?
C5 C15 1.546(4) . ?
C5 C16 1.511(4) . ?
C6 C7 1.386(3) . ?
C7 H7 0.9500 . ?
C7 C8 1.392(3) . ?
C8 C9 1.522(3) . ?
C8 C12 1.390(3) . ?
C9 C10 1.537(4) . ?
C9 C13 1.524(4) . ?
C9 C14 1.521(4) . ?
C10 H10A 0.9900 . ?
C10 H10B 0.9900 . ?
C10 C11 1.567(3) . ?
C11 C12 1.528(3) . ?
C11 C45 1.528(3) . ?
C11 C64 1.526(3) . ?
C13 H13A 0.9800 . ?
C13 H13B 0.9800 . ?
C13 H13C 0.9800 . ?
C14 H14A 0.9800 . ?
C14 H14B 0.9800 . ?
C14 H14C 0.9800 . ?
C15 H15A 0.9800 . ?
C15 H15B 0.9800 . ?
C15 H15C 0.9800 . ?
C16 H16A 0.9800 . ?
C16 H16B 0.9800 . ?
C16 H16C 0.9800 . ?
C17 C18 1.393(4) . ?
C17 C26 1.403(4) . ?
C18 H18 0.9500 . ?
C18 C19 1.411(4) . ?
C19 C24 1.402(4) . ?
C19 C20 1.533(4) . ?
C24 C25 1.397(4) . ?
C24 C23 1.534(4) . ?
C25 H25 0.9500 . ?
C25 C26 1.380(3) . ?
C26 C27 1.467(3) . ?
C27 C28 1.385(4) . ?
C27 C36 1.399(3) . ?
C28 H28 0.9500 . ?
C28 C29 1.395(4) . ?
C29 C30 1.531(3) . ?
C29 C34 1.418(4) . ?
C30 C31 1.530(4) . ?
C30 C43 1.547(4) . ?
C30 C44 1.542(4) . ?
C31 H31A 0.9900 . ?
C31 H31B 0.9900 . ?
C31 C32 1.492(5) . ?
C32 H32A 0.9900 . ?
C32 H32B 0.9900 . ?
C32 C33 1.535(4) . ?
C33 C34 1.526(3) . ?
C33 C41 1.517(4) . ?
C33 C42 1.523(4) . ?
C34 C35 1.403(4) . ?
C35 H35 0.9500 . ?
C35 C36 1.370(4) . ?
C41 H41A 0.9800 . ?
C41 H41B 0.9800 . ?
C41 H41C 0.9800 . ?
C42 H42A 0.9800 . ?
C42 H42B 0.9800 . ?
C42 H42C 0.9800 . ?
C43 H43A 0.9800 . ?
C43 H43B 0.9800 . ?
C43 H43C 0.9800 . ?
C44 H44A 0.9800 . ?
C44 H44B 0.9800 . ?
C44 H44C 0.9800 . ?
C45 C46 1.375(3) . ?
C45 C54 1.402(3) . ?
C46 H46 0.9500 . ?
C46 C47 1.403(4) . ?
C47 C48 1.536(3) . ?
C47 C52 1.410(4) . ?
C48 C49 1.556(5) . ?
C48 C65 1.520(4) . ?
C48 C66 1.526(5) . ?
C49 H49A 0.9900 . ?
C49 H49B 0.9900 . ?
C49 C50 1.475(6) . ?
C50 H50A 0.9900 . ?
C50 H50B 0.9900 . ?
C50 C51 1.519(4) . ?
C51 C52 1.524(4) . ?
C51 C67 1.545(5) . ?
C51 C68 1.532(4) . ?
C52 C53 1.402(4) . ?
C53 H53 0.9500 . ?
C53 C54 1.379(4) . ?
C54 C55 1.468(3) . ?
C55 C56 1.381(4) . ?
C55 C64 1.400(4) . ?
C56 H56 0.9500 . ?
C56 C57 1.402(4) . ?
C57 C58 1.532(4) . ?
C57 C62 1.413(5) . ?
C58 C59 1.552(10) . ?
C58 C59A 1.553(13) . ?
C58 C71 1.561(10) . ?
C58 C71A 1.511(12) . ?
C58 C72 1.549(10) . ?
C58 C72A 1.597(10) . ?
C59 H59A 0.9900 . ?
C59 H59B 0.9900 . ?
C59 C60 1.54(3) . ?
C59A H59C 0.9900 . ?
C59A H59D 0.9900 . ?
C59A C60A 1.44(4) . ?
C60 H60A 0.9900 . ?
C60 H60B 0.9900 . ?
C60 C61 1.547(7) . ?
C60A H60C 0.9900 . ?
C60A H60D 0.9900 . ?
C60A C61 1.672(9) . ?
C61 C62 1.543(4) . ?
C61 C69 1.414(8) . ?
C61 C69A 1.554(10) . ?
C61 C70 1.620(9) . ?
C61 C70A 1.394(9) . ?
C62 C63 1.399(4) . ?
C63 H63 0.9500 . ?
C63 C64 1.383(4) . ?
C65 H65A 0.9800 . ?
C65 H65B 0.9800 . ?
C65 H65C 0.9800 . ?
C66 H66A 0.9800 . ?
C66 H66B 0.9800 . ?
C66 H66C 0.9800 . ?
C67 H67A 0.9800 . ?
C67 H67B 0.9800 . ?
C67 H67C 0.9800 . ?
C68 H68A 0.9800 . ?
C68 H68B 0.9800 . ?
C68 H68C 0.9800 . ?
C69 H69A 0.9800 . ?
C69 H69B 0.9800 . ?
C69 H69C 0.9800 . ?
C69A H69D 0.9800 . ?
C69A H69E 0.9800 . ?
C69A H69F 0.9800 . ?
C70 H70A 0.9800 . ?
C70 H70B 0.9800 . ?
C70 H70C 0.9800 . ?
C70A H70D 0.9800 . ?
C70A H70E 0.9800 . ?
C70A H70F 0.9800 . ?
C71 H71A 0.9800 . ?
C71 H71B 0.9800 . ?
C71 H71C 0.9800 . ?
C71A H71D 0.9800 . ?
C71A H71E 0.9800 . ?
C71A H71F 0.9800 . ?
C72 H72A 0.9800 . ?
C72 H72B 0.9800 . ?
C72 H72C 0.9800 . ?
C72A H72D 0.9800 . ?
C72A H72E 0.9800 . ?
C72A H72F 0.9800 . ?
C23 C22 1.518(4) . ?
C23 C40 1.536(5) . ?
C23 C39 1.529(5) . ?
C20 C21 1.505(6) . ?
C20 C37 1.524(6) . ?
C20 C38 1.499(6) . ?
C22 H22A 0.9900 . ?
C22 H22B 0.9900 . ?
C22 C21 1.447(6) . ?
C21 H21A 0.9900 . ?
C21 H21B 0.9900 . ?
C40 H40A 0.9800 . ?
C40 H40B 0.9800 . ?
C40 H40C 0.9800 . ?
C39 H39A 0.9800 . ?
C39 H39B 0.9800 . ?
C39 H39C 0.9800 . ?
C37 H37A 0.9800 . ?
C37 H37B 0.9800 . ?
C37 H37C 0.9800 . ?
C38 H38A 0.9800 . ?
C38 H38B 0.9800 . ?
C38 H38C 0.9800 . ?

loop_
_geom_torsion_atom_site_label_1
_geom_torsion_atom_site_label_2
_geom_torsion_atom_site_label_3
_geom_torsion_atom_site_label_4
_geom_torsion
_geom_torsion_site_symmetry_1
_geom_torsion_site_symmetry_2
_geom_torsion_site_symmetry_3
_geom_torsion_site_symmetry_4
_geom_torsion_publ_flag
P1A C1 C2 C3 8.4(3) . . . . ?
P1A C1 C2 C6 -172.8(2) . . . . ?
P1A C1 C12 C8 174.21(19) . . . . ?
P1A C1 C12 C11 -6.5(3) . . . . ?
P1B C1 C2 C3 -12.5(4) . . . . ?
P1B C1 C2 C6 166.3(3) . . . . ?
P1B C1 C12 C8 -164.4(3) . . . . ?
P1B C1 C12 C11 14.9(4) . . . . ?
C1 C2 C3 C4 -169.5(2) . . . . ?
C1 C2 C3 C17 -49.7(3) . . . . ?
C1 C2 C3 C36 67.1(3) . . . . ?
C1 C2 C6 C5 179.0(2) . . . . ?
C1 C2 C6 C7 -1.2(4) . . . . ?
C2 C1 C12 C8 1.2(3) . . . . ?
C2 C1 C12 C11 -179.5(2) . . . . ?
C2 C3 C4 C5 -17.0(3) . . . . ?
C2 C3 C17 C18 -57.5(4) . . . . ?
C2 C3 C17 C26 127.0(2) . . . . ?
C2 C3 C36 C27 -128.1(2) . . . . ?
C2 C3 C36 C35 50.7(3) . . . . ?
C2 C6 C7 C8 0.7(4) . . . . ?
C3 C2 C6 C5 -2.0(3) . . . . ?
C3 C2 C6 C7 177.8(2) . . . . ?
C3 C4 C5 C6 16.0(3) . . . . ?
C3 C4 C5 C15 -102.4(2) . . . . ?
C3 C4 C5 C16 135.5(2) . . . . ?
C3 C17 C18 C19 -176.0(2) . . . . ?
C3 C17 C26 C25 176.0(2) . . . . ?
C3 C17 C26 C27 -4.2(3) . . . . ?
C4 C3 C17 C18 57.8(3) . . . . ?
C4 C3 C17 C26 -117.7(2) . . . . ?
C4 C3 C36 C27 116.0(2) . . . . ?
C4 C3 C36 C35 -65.3(3) . . . . ?
C4 C5 C6 C2 -8.7(3) . . . . ?
C4 C5 C6 C7 171.5(3) . . . . ?
C5 C6 C7 C8 -179.4(3) . . . . ?
C6 C2 C3 C4 11.7(3) . . . . ?
C6 C2 C3 C17 131.4(2) . . . . ?
C6 C2 C3 C36 -111.8(2) . . . . ?
C6 C7 C8 C9 179.5(2) . . . . ?
C6 C7 C8 C12 0.7(4) . . . . ?
C7 C8 C9 C10 -175.4(3) . . . . ?
C7 C8 C9 C13 65.3(4) . . . . ?
C7 C8 C9 C14 -56.7(4) . . . . ?
C7 C8 C12 C1 -1.7(4) . . . . ?
C7 C8 C12 C11 178.9(2) . . . . ?
C8 C9 C10 C11 -5.6(3) . . . . ?
C9 C8 C12 C1 179.4(2) . . . . ?
C9 C8 C12 C11 0.0(3) . . . . ?
C9 C10 C11 C12 5.6(3) . . . . ?
C9 C10 C11 C45 -118.0(2) . . . . ?
C9 C10 C11 C64 128.5(2) . . . . ?
C10 C11 C12 C1 177.3(2) . . . . ?
C10 C11 C12 C8 -3.4(3) . . . . ?
C10 C11 C45 C46 60.9(3) . . . . ?
C10 C11 C45 C54 -118.4(2) . . . . ?
C10 C11 C64 C55 119.5(2) . . . . ?
C10 C11 C64 C63 -60.9(3) . . . . ?
C11 C45 C46 C47 179.9(2) . . . . ?
C11 C45 C54 C53 -179.4(2) . . . . ?
C11 C45 C54 C55 -2.0(3) . . . . ?
C12 C1 C2 C3 -178.6(2) . . . . ?
C12 C1 C2 C6 0.2(3) . . . . ?
C12 C8 C9 C10 3.5(3) . . . . ?
C12 C8 C9 C13 -115.8(3) . . . . ?
C12 C8 C9 C14 122.1(3) . . . . ?
C12 C11 C45 C46 -55.9(3) . . . . ?
C12 C11 C45 C54 124.8(2) . . . . ?
C12 C11 C64 C55 -124.2(2) . . . . ?
C12 C11 C64 C63 55.4(3) . . . . ?
C13 C9 C10 C11 112.6(3) . . . . ?
C14 C9 C10 C11 -124.3(3) . . . . ?
C15 C5 C6 C2 110.8(3) . . . . ?
C15 C5 C6 C7 -69.0(4) . . . . ?
C16 C5 C6 C2 -128.0(3) . . . . ?
C16 C5 C6 C7 52.2(4) . . . . ?
C17 C3 C4 C5 -141.7(2) . . . . ?
C17 C3 C36 C27 -2.2(2) . . . . ?
C17 C3 C36 C35 176.5(2) . . . . ?
C17 C18 C19 C24 0.7(4) . . . . ?
C17 C18 C19 C20 -177.4(3) . . . . ?
C17 C26 C27 C28 -173.8(2) . . . . ?
C17 C26 C27 C36 2.7(3) . . . . ?
C18 C17 C26 C25 0.0(4) . . . . ?
C18 C17 C26 C27 179.7(2) . . . . ?
C18 C19 C24 C25 0.2(4) . . . . ?
C18 C19 C24 C23 176.6(2) . . . . ?
C18 C19 C20 C21 -166.3(3) . . . . ?
C18 C19 C20 C37 -49.5(5) . . . . ?
C18 C19 C20 C38 72.4(5) . . . . ?
C19 C24 C25 C26 -1.1(4) . . . . ?
C19 C24 C23 C22 17.4(4) . . . . ?
C19 C24 C23 C40 136.7(3) . . . . ?
C19 C24 C23 C39 -105.4(3) . . . . ?
C19 C20 C21 C22 -41.3(5) . . . . ?
C24 C19 C20 C21 15.6(5) . . . . ?
C24 C19 C20 C37 132.5(4) . . . . ?
C24 C19 C20 C38 -105.7(4) . . . . ?
C24 C25 C26 C17 1.0(4) . . . . ?
C24 C25 C26 C27 -178.7(2) . . . . ?
C24 C23 C22 C21 -42.0(5) . . . . ?
C25 C24 C23 C22 -166.3(3) . . . . ?
C25 C24 C23 C40 -46.9(4) . . . . ?
C25 C24 C23 C39 71.0(3) . . . . ?
C25 C26 C27 C28 5.9(4) . . . . ?
C25 C26 C27 C36 -177.6(2) . . . . ?
C26 C17 C18 C19 -0.8(4) . . . . ?
C26 C27 C28 C29 177.7(2) . . . . ?
C26 C27 C36 C3 -0.1(2) . . . . ?
C26 C27 C36 C35 -179.0(2) . . . . ?
C27 C28 C29 C30 -172.6(2) . . . . ?
C27 C28 C29 C34 0.5(3) . . . . ?
C28 C27 C36 C3 176.9(2) . . . . ?
C28 C27 C36 C35 -2.1(3) . . . . ?
C28 C29 C30 C31 -169.7(3) . . . . ?
C28 C29 C30 C43 -48.3(3) . . . . ?
C28 C29 C30 C44 70.3(3) . . . . ?
C28 C29 C34 C33 176.4(2) . . . . ?
C28 C29 C34 C35 -1.9(3) . . . . ?
C29 C30 C31 C32 -41.9(4) . . . . ?
C29 C34 C35 C36 1.4(4) . . . . ?
C30 C29 C34 C33 -10.8(4) . . . . ?
C30 C29 C34 C35 170.9(2) . . . . ?
C30 C31 C32 C33 61.4(4) . . . . ?
C31 C32 C33 C34 -49.9(4) . . . . ?
C31 C32 C33 C41 70.5(4) . . . . ?
C31 C32 C33 C42 -171.4(3) . . . . ?
C32 C33 C34 C29 25.5(4) . . . . ?
C32 C33 C34 C35 -156.2(3) . . . . ?
C33 C34 C35 C36 -177.0(2) . . . . ?
C34 C29 C30 C31 17.5(4) . . . . ?
C34 C29 C30 C43 138.9(3) . . . . ?
C34 C29 C30 C44 -102.5(3) . . . . ?
C34 C35 C36 C3 -178.1(2) . . . . ?
C34 C35 C36 C27 0.6(3) . . . . ?
C36 C3 C4 C5 105.2(2) . . . . ?
C36 C3 C17 C18 179.5(2) . . . . ?
C36 C3 C17 C26 3.9(2) . . . . ?
C36 C27 C28 C29 1.5(3) . . . . ?
C41 C33 C34 C29 -97.0(3) . . . . ?
C41 C33 C34 C35 81.3(3) . . . . ?
C42 C33 C34 C29 143.7(3) . . . . ?
C42 C33 C34 C35 -38.1(4) . . . . ?
C43 C30 C31 C32 -165.3(3) . . . . ?
C44 C30 C31 C32 76.8(4) . . . . ?
C45 C11 C12 C1 -60.2(3) . . . . ?
C45 C11 C12 C8 119.1(2) . . . . ?
C45 C11 C64 C55 -1.1(2) . . . . ?
C45 C11 C64 C63 178.5(2) . . . . ?
C45 C46 C47 C48 179.4(2) . . . . ?
C45 C46 C47 C52 0.4(4) . . . . ?
C45 C54 C55 C56 -176.8(2) . . . . ?
C45 C54 C55 C64 1.3(3) . . . . ?
C46 C45 C54 C53 1.2(3) . . . . ?
C46 C45 C54 C55 178.6(2) . . . . ?
C46 C47 C48 C49 167.9(3) . . . . ?
C46 C47 C48 C65 -69.9(3) . . . . ?
C46 C47 C48 C66 51.4(3) . . . . ?
C46 C47 C52 C51 -176.7(2) . . . . ?
C46 C47 C52 C53 -0.5(4) . . . . ?
C47 C48 C49 C50 42.3(4) . . . . ?
C47 C52 C53 C54 1.0(4) . . . . ?
C48 C47 C52 C51 4.3(4) . . . . ?
C48 C47 C52 C53 -179.5(2) . . . . ?
C48 C49 C50 C51 -63.7(4) . . . . ?
C49 C50 C51 C52 50.6(4) . . . . ?
C49 C50 C51 C67 172.9(3) . . . . ?
C49 C50 C51 C68 -69.5(4) . . . . ?
C50 C51 C52 C47 -22.1(4) . . . . ?
C50 C51 C52 C53 161.8(3) . . . . ?
C51 C52 C53 C54 177.3(2) . . . . ?
C52 C47 C48 C49 -13.1(4) . . . . ?
C52 C47 C48 C65 109.1(3) . . . . ?
C52 C47 C48 C66 -129.7(3) . . . . ?
C52 C53 C54 C45 -1.4(4) . . . . ?
C52 C53 C54 C55 -178.0(2) . . . . ?
C53 C54 C55 C56 0.1(4) . . . . ?
C53 C54 C55 C64 178.3(2) . . . . ?
C54 C45 C46 C47 -0.8(3) . . . . ?
C54 C55 C56 C57 178.6(2) . . . . ?
C54 C55 C64 C11 0.0(3) . . . . ?
C54 C55 C64 C63 -179.7(2) . . . . ?
C55 C56 C57 C58 -176.7(3) . . . . ?
C55 C56 C57 C62 1.2(4) . . . . ?
C56 C55 C64 C11 178.3(2) . . . . ?
C56 C55 C64 C63 -1.3(3) . . . . ?
C56 C57 C58 C59 -176.4(14) . . . . ?
C56 C57 C58 C59A -176.6(18) . . . . ?
C56 C57 C58 C71 -64.9(5) . . . . ?
C56 C57 C58 C71A -43.3(7) . . . . ?
C56 C57 C58 C72 54.9(8) . . . . ?
C56 C57 C58 C72A 75.5(7) . . . . ?
C56 C57 C62 C61 176.6(3) . . . . ?
C56 C57 C62 C63 -2.4(4) . . . . ?
C57 C58 C59 C60 -36(2) . . . . ?
C57 C58 C59A C60A 34(4) . . . . ?
C57 C62 C63 C64 1.8(4) . . . . ?
C58 C57 C62 C61 -5.6(4) . . . . ?
C58 C57 C62 C63 175.4(3) . . . . ?
C58 C59 C60 C61 65(2) . . . . ?
C58 C59A C60A C61 -67(3) . . . . ?
C59 C60 C61 C62 -58.1(10) . . . . ?
C59 C60 C61 C69 69.3(11) . . . . ?
C59 C60 C61 C70 -172.0(10) . . . . ?
C59A C60A C61 C62 59.1(13) . . . . ?
C59A C60A C61 C69A 169.9(13) . . . . ?
C59A C60A C61 C70A -69.6(15) . . . . ?
C60 C61 C62 C57 32.1(5) . . . . ?
C60 C61 C62 C63 -148.8(4) . . . . ?
C60A C61 C62 C57 -26.0(5) . . . . ?
C60A C61 C62 C63 153.1(4) . . . . ?
C61 C62 C63 C64 -177.3(2) . . . . ?
C62 C57 C58 C59 5.8(14) . . . . ?
C62 C57 C58 C59A 5.6(19) . . . . ?
C62 C57 C58 C71 117.3(5) . . . . ?
C62 C57 C58 C71A 138.8(6) . . . . ?
C62 C57 C58 C72 -122.9(7) . . . . ?
C62 C57 C58 C72A -102.4(7) . . . . ?
C62 C63 C64 C11 -179.5(2) . . . . ?
C62 C63 C64 C55 0.1(4) . . . . ?
C64 C11 C12 C1 55.4(3) . . . . ?
C64 C11 C12 C8 -125.3(2) . . . . ?
C64 C11 C45 C46 -178.8(2) . . . . ?
C64 C11 C45 C54 1.9(2) . . . . ?
C64 C55 C56 C57 0.7(4) . . . . ?
C65 C48 C49 C50 -79.1(4) . . . . ?
C66 C48 C49 C50 161.7(3) . . . . ?
C67 C51 C52 C47 -141.6(3) . . . . ?
C67 C51 C52 C53 42.2(3) . . . . ?
C68 C51 C52 C47 99.9(3) . . . . ?
C68 C51 C52 C53 -76.3(3) . . . . ?
C69 C61 C62 C57 -96.0(6) . . . . ?
C69 C61 C62 C63 83.1(6) . . . . ?
C69A C61 C62 C57 -125.6(5) . . . . ?
C69A C61 C62 C63 53.5(6) . . . . ?
C70 C61 C62 C57 140.5(5) . . . . ?
C70 C61 C62 C63 -40.4(5) . . . . ?
C70A C61 C62 C57 100.7(7) . . . . ?
C70A C61 C62 C63 -80.2(7) . . . . ?
C71 C58 C59 C60 -150.6(17) . . . . ?
C71A C58 C59A C60A -98(3) . . . . ?
C72 C58 C59 C60 92(2) . . . . ?
C72A C58 C59A C60A 141(3) . . . . ?
C73A P1A C1 C2 -93.0(2) . . . . ?
C73A P1A C1 C12 94.2(2) . . . . ?
C73B P1B C1 C2 99.4(5) . . . . ?
C73B P1B C1 C12 -95.0(6) . . . . ?
C23 C24 C25 C26 -177.6(2) . . . . ?
C23 C22 C21 C20 57.3(6) . . . . ?
C20 C19 C24 C25 178.3(3) . . . . ?
C20 C19 C24 C23 -5.4(4) . . . . ?
C40 C23 C22 C21 -164.2(4) . . . . ?
C39 C23 C22 C21 79.2(5) . . . . ?
C37 C20 C21 C22 -160.9(4) . . . . ?
C38 C20 C21 C22 78.5(5) . . . . ?

loop_
_exptl_oxdiff_crystal_face_indexfrac_h
_exptl_oxdiff_crystal_face_indexfrac_k
_exptl_oxdiff_crystal_face_indexfrac_l
_exptl_oxdiff_crystal_face_x
_exptl_oxdiff_crystal_face_y
_exptl_oxdiff_crystal_face_z
-0.9999 -0.0021 0.9989 0.0759 -0.1139 0.0269
-0.9959 -1.0014 -2.0108 -0.0468 0.0437 0.2574
0.9990 0.0015 0.0031 -0.0603 0.0483 -0.0840
2.0003 -0.9973 -0.9995 -0.2122 0.1232 -0.0515
-0.0037 2.0014 1.0095 0.1676 0.0125 -0.1759
-1.0019 2.0004 0.0044 0.2123 0.0296 -0.0349
-1.9986 0.9984 -1.0044 0.1811 0.0078 0.1655
-1.9949 -1.0029 -2.0139 0.0135 -0.0046 0.3414
1.0019 -2.0004 -0.0044 -0.2123 -0.0296 0.0349
1.9949 1.0029 2.0139 -0.0135 0.0046 -0.3414
0.9993 1.0036 -1.9971 -0.0154 0.2184 -0.0294
-0.9993 -1.0036 1.9971 0.0154 -0.2184 0.0294
0.0008 0.0006 -1.0020 -0.0156 0.0655 0.0570
1.9983 1.0051 -1.9940 -0.0757 0.2667 -0.1133
1.9989 0.0036 -0.9958 -0.1362 0.1622 -0.1109
-0.9962 -2.0034 -0.0106 -0.0917 -0.1263 0.2029
-0.0020 2.0025 -0.9945 0.1365 0.1435 -0.0619
-0.9973 -0.0004 -2.0070 0.0292 0.0827 0.1980
-0.9996 1.0000 -1.0013 0.1208 0.0562 0.0815
1.0002 -2.0015 1.9995 -0.1812 -0.1607 -0.0791

loop_
_smtbx_masks_void_nr
_smtbx_masks_void_average_x
_smtbx_masks_void_average_y
_smtbx_masks_void_average_z
_smtbx_masks_void_volume
_smtbx_masks_void_count_electrons
_smtbx_masks_void_content
1 0.000 0.000 -0.948 1006.3 152.0 ?
